data_7110949
loop_
_publ_author_name
'Nichols, Peter J.'
'Papadopoulos, Stavroula'
'Raston, Colin L.'

_publ_section_title
;
 Reaction of tris-arylgallium(iii) with water: biaryl coupling versus
 Ga--C hydrolysis
;
_journal_issue 14
_journal_name_full 'Chemical Communications'
_journal_page_first 1227
_journal_paper_doi 10.1039/b002422h
_journal_year 2000
_chemical_formula_sum 'C40 H78 Ga6 O9'
_chemical_formula_weight 1121.37
_space_group_IT_number 148
_symmetry_cell_setting trigonal
_symmetry_Int_Tables_number 148
_symmetry_space_group_name_Hall '-R 3'
_symmetry_space_group_name_H-M 'R -3 :H'
_audit_creation_date 19100-03-20
_audit_creation_method 'by teXsan v1.8'
_audit_update_record
;
?
;
_cell_angle_alpha 90
_cell_angle_beta 90
_cell_angle_gamma 120
_cell_formula_units_Z 6
_cell_length_a 22.5232(2)
_cell_length_b 22.5232(2)
_cell_length_c 20.8835(2)
_cell_measurement_reflns_used 0
_cell_measurement_temperature 123(1)
_cell_measurement_theta_max 0.0
_cell_measurement_theta_min 0.0
_cell_volume 9174.75(14)
_computing_cell_refinement 'MSC/AFC Diffractometer Control'
_computing_data_collection 'MSC/AFC Diffractometer Control'
_computing_data_reduction 'teXsan (MSC, 1992-1997)'
_computing_publication_material 'teXsan (MSC, 1992-1997)'
_computing_structure_refinement 'teXsan (MSC, 1992-1997)'
_diffrn_ambient_temperature 123(1)
_diffrn_measurement_device_type 'Enraf Nonius KappaCCD'
_diffrn_orient_matrix_UB_11 0.00000
_diffrn_orient_matrix_UB_12 0.00000
_diffrn_orient_matrix_UB_13 0.00000
_diffrn_orient_matrix_UB_21 0.00000
_diffrn_orient_matrix_UB_22 0.00000
_diffrn_orient_matrix_UB_23 0.00000
_diffrn_orient_matrix_UB_31 0.00000
_diffrn_orient_matrix_UB_32 0.00000
_diffrn_orient_matrix_UB_33 0.00000
_diffrn_radiation_detector CCD
_diffrn_radiation_monochromator graphite
_diffrn_radiation_source 'X-ray tube'
_diffrn_radiation_type 'Mo K\a'
_diffrn_radiation_wavelength 0.7107
_diffrn_reflns_av_R_equivalents 0.00000
_diffrn_reflns_av_sigmaI/netI 0.060
_diffrn_reflns_limit_h_max 31
_diffrn_reflns_limit_h_min 0
_diffrn_reflns_limit_k_max 0
_diffrn_reflns_limit_k_min -26
_diffrn_reflns_limit_l_max 29
_diffrn_reflns_limit_l_min -29
_diffrn_reflns_number 5967
_diffrn_reflns_reduction_process 'Lp corrections applied'
_diffrn_reflns_theta_max 30.03
_diffrn_reflns_theta_min 1.43
_diffrn_standards_decay_% 0.00
_diffrn_standards_interval_count 0
_diffrn_standards_number 0
_exptl_absorpt_coefficient_mu 2.642
_exptl_absorpt_correction_type none
_exptl_crystal_colour colourless
_exptl_crystal_density_diffrn 1.218
_exptl_crystal_density_meas ?
_exptl_crystal_description chunk
_exptl_crystal_F_000 3456.00
_exptl_crystal_size_max 0.2
_exptl_crystal_size_mid 0.15
_exptl_crystal_size_min 0.1
_refine_diff_density_max 2.60
_refine_diff_density_min -1.97
_refine_ls_extinction_method none
_refine_ls_goodness_of_fit_all 4.550
_refine_ls_goodness_of_fit_ref 4.550
_refine_ls_hydrogen_treatment noref
_refine_ls_matrix_type full
_refine_ls_number_constraints 4
_refine_ls_number_parameters 241
_refine_ls_number_reflns 3576
_refine_ls_number_restraints 0
_refine_ls_R_factor_all 0.0611
_refine_ls_R_factor_gt 0.0611
_refine_ls_shift/su_max 4.5750
_refine_ls_shift/su_mean 0.3150
_refine_ls_structure_factor_coef F
_refine_ls_weighting_details 'w = 1/[\s^2^(Fo)]'
_refine_ls_weighting_scheme sigma
_refine_ls_wR_factor_all 0.0599
_refine_ls_wR_factor_ref 0.0599
_reflns_number_gt 3576
_reflns_number_total 45092
_reflns_threshold_expression I>3.00\s(I)
_cod_data_source_file b002422hsup1.cif
_cod_data_source_block pn2291098
_cod_depositor_comments
;
The following automatic conversions were performed:

'_exptl_crystal_density_meas' value 'not measured' was changed to '?'
- the value is perceived as not measured.

Automatic conversion script
Id: cif_fix_values 3008 2015-01-20 13:52:24Z robertas 
;
_cod_original_cell_volume 9174.7(1)
_cod_original_sg_symbol_H-M 'R -3       '
_cod_original_formula_sum 'C40 H78 Ga6 O9 '
_cod_database_code 7110949

loop_
_symmetry_equiv_pos_as_xyz
'   +x,   +y,   +z'
2/3+x,1/3+y,1/3+z
1/3+x,2/3+y,2/3+z
'   -y,   +x-y,   +z'
2/3-y,1/3+x-y,1/3+z
1/3-y,2/3+x-y,2/3+z
'   -x+y,   -x,   +z'
2/3-x+y,1/3-x,1/3+z
1/3-x+y,2/3-x,2/3+z
'   -x,   -y,   -z'
2/3-x,1/3-y,1/3-z
1/3-x,2/3-y,2/3-z
'   +y,   -x+y,   -z'
2/3+y,1/3-x+y,1/3-z
1/3+y,2/3-x+y,2/3-z
'   +x-y,   +x,   -z'
2/3+x-y,1/3+x,1/3-z
1/3+x-y,2/3+x,2/3-z

loop_
_atom_site_label
_atom_site_fract_x
_atom_site_fract_y
_atom_site_fract_z
_atom_site_U_iso_or_equiv
_atom_site_occupancy
_atom_site_refinement_flags
_atom_site_adp_type
_atom_site_calc_flag
Ga(1) 0.61131(3) 0.24235(3) 0.11453(3) 0.0233(2) 1.000 . Uani d
Ga(2) 0.57702(4) 0.30792(3) -0.00455(4) 0.0403(2) 1.000 . Uani d
O(1) 0.6054(2) 0.2482(2) 0.0251(2) 0.0153(9) 1.000 . Uani d
O(2) 0.6667 0.3333 0.1422(3) 0.0168(9) 0.333 ST Uani d
O(9) 0.5438(2) 0.3017(2) 0.0965(2) 0.025(1) 1.000 . Uani d
O(10) 0.6667 0.3333 -0.0797(4) 0.046(2) 0.333 ST Uani d
O(11) 0.832(1) 0.1625(6) 0.1358(8) 0.091(6) 0.250 . Uani d
C(1) 0.5470(2) 0.1695(2) 0.1700(3) 0.017(1) 1.000 . Uani d
C(2) 0.4821(3) 0.1195(2) 0.1479(3) 0.019(2) 1.000 . Uani d
C(3) 0.4362(3) 0.0698(3) 0.1906(3) 0.027(2) 1.000 . Uani d
C(4) 0.4527(3) 0.0681(3) 0.2539(3) 0.030(2) 1.000 . Uani d
C(5) 0.5176(3) 0.1163(3) 0.2743(3) 0.028(2) 1.000 . Uani d
C(6) 0.5652(3) 0.1667(2) 0.2335(3) 0.020(2) 1.000 . Uani d
C(7) 0.3745(3) 0.2464(3) -0.1239(3) 0.032(2) 1.000 . Uani d
C(8) 0.4086(3) 0.2095(3) -0.1294(3) 0.034(2) 1.000 . Uani d
C(9) 0.4681(3) 0.2280(3) -0.0957(3) 0.022(2) 1.000 . Uani d
C(10) 0.4958(3) 0.2849(3) -0.0550(2) 0.020(2) 1.000 . Uani d
C(11) 0.4621(3) 0.3229(3) -0.0503(3) 0.023(2) 1.000 . Uani d
C(12) 0.4021(3) 0.3026(3) -0.0842(3) 0.028(2) 1.000 . Uani d
C(13) 0.4891(3) 0.3858(3) -0.0085(3) 0.040(2) 1.000 . Uani d
C(14) 0.5030(3) 0.1857(3) -0.1047(3) 0.036(2) 1.000 . Uani d
C(15) 0.3100(3) 0.2268(3) -0.1623(4) 0.056(2) 1.000 . Uani d
C(16) 0.4610(3) 0.1173(3) 0.0796(3) 0.029(2) 1.000 . Uani d
C(17) 0.6354(3) 0.2166(3) 0.2592(3) 0.027(2) 1.000 . Uani d
C(18) 0.4023(3) 0.0137(3) 0.2990(3) 0.051(2) 1.000 . Uani d
C(19) 0.7598(6) 0.1715(5) 0.1355(5) 0.025(3) 0.500 . Uani d
C(20) 0.7939(6) 0.1790(6) 0.2017(6) 0.042(4) 0.500 . Uani d
C(22) 0.7885(7) 0.1429(6) 0.0965(8) 0.054(5) 0.500 . Uani d
H(1) 0.3919 0.0362 0.1755 0.033 1.000 . Uiso c
H(2) 0.5298 0.1155 0.3179 0.034 1.000 . Uiso c
H(3) 0.3903 0.1706 -0.1570 0.040 1.000 . Uiso c
H(4) 0.3793 0.3287 -0.0800 0.035 1.000 . Uiso c
H(5) 0.4212 0.1224 0.0779 0.034 1.000 . Uiso c
H(6) 0.4970 0.1537 0.0565 0.034 1.000 . Uiso c
H(7) 0.4502 0.0747 0.0608 0.034 1.000 . Uiso c
H(8) 0.6567 0.1923 0.2735 0.032 1.000 . Uiso c
H(9) 0.6615 0.2475 0.2261 0.032 1.000 . Uiso c
H(10) 0.6309 0.2417 0.2938 0.032 1.000 . Uiso c
H(11) 0.3920 0.0352 0.3336 0.059 1.000 . Uiso c
H(12) 0.3607 -0.0153 0.2766 0.059 1.000 . Uiso c
H(13) 0.4206 -0.0126 0.3156 0.059 1.000 . Uiso c
H(14) 0.5302 0.3926 0.0126 0.048 1.000 . Uiso c
H(15) 0.5012 0.4250 -0.0347 0.048 1.000 . Uiso c
H(16) 0.4567 0.3807 0.0221 0.048 1.000 . Uiso c
H(18) 0.5159 0.1879 -0.1481 0.040 1.000 . Uiso c
H(19) 0.5422 0.2033 -0.0780 0.040 1.000 . Uiso c
H(20) 0.2736 0.2176 -0.1345 0.067 1.000 . Uiso c
H(21) 0.3185 0.2634 -0.1904 0.067 1.000 . Uiso c
H(22) 0.2990 0.1869 -0.1872 0.067 1.000 . Uiso c
H(23) 0.4719 0.1392 -0.0933 0.040 1.000 . Uiso c
Ga(2*) 0.69208(4) 0.26910(3) -0.00455(4) 0.0403(2) 1.000 . Uani d
O(9*) 0.6983(2) 0.2421(2) 0.0965(2) 0.025(1) 1.000 . Uani d
Ga(1*) 0.63105(3) 0.38869(3) 0.11453(3) 0.0233(2) 1.000 . Uani d
O(1*) 0.6428(2) 0.3946(2) 0.0251(2) 0.0153(9) 1.000 . Uani d
Ga(1*) 0.75765(3) 0.36895(3) 0.11453(3) 0.0233(2) 1.000 . Uani d
O(11*) 0.835(1) 0.1708(6) 0.1975(8) 0.091(6) 0.250 . Uani d
C(20*) 0.8727(6) 0.1543(6) 0.1316(6) 0.042(4) 0.500 . Uani d
O(1*) 0.7518(2) 0.3572(2) 0.0251(2) 0.0153(9) 1.000 . Uani d
C(10*) 0.7151(3) 0.2109(3) -0.0550(2) 0.020(2) 1.000 . Uani d
C(1*) 0.6224(2) 0.4530(2) 0.1700(3) 0.017(1) 1.000 . Uani d
Ga(2*) 0.73090(4) 0.42298(3) -0.00455(4) 0.0403(2) 1.000 . Uani d
O(9*) 0.7579(2) 0.4562(2) 0.0965(2) 0.025(1) 1.000 . Uani d
C(1*) 0.8305(2) 0.3776(2) 0.1700(3) 0.017(1) 1.000 . Uani d
C(19*) 0.9068(6) 0.1618(5) 0.1978(5) 0.025(3) 0.500 . Uani d
C(22*) 0.8781(7) 0.1905(6) 0.2368(8) 0.054(5) 0.500 . Uani d
C(9*) 0.7720(3) 0.2401(3) -0.0957(3) 0.022(2) 1.000 . Uani d
C(11*) 0.6771(3) 0.1392(3) -0.0503(3) 0.023(2) 1.000 . Uani d
C(2*) 0.6374(3) 0.5179(2) 0.1479(3) 0.019(2) 1.000 . Uani d
C(6*) 0.6015(3) 0.4348(2) 0.2335(3) 0.020(2) 1.000 . Uani d
C(10*) 0.7891(3) 0.5042(3) -0.0550(2) 0.020(2) 1.000 . Uani d
C(2*) 0.8805(3) 0.3626(2) 0.1479(3) 0.019(2) 1.000 . Uani d
C(6*) 0.8333(3) 0.3985(2) 0.2335(3) 0.020(2) 1.000 . Uani d
C(8*) 0.7905(3) 0.1991(3) -0.1294(3) 0.034(2) 1.000 . Uani d
C(14*) 0.8143(3) 0.3173(3) -0.1047(3) 0.036(2) 1.000 . Uani d
C(12*) 0.6974(3) 0.0994(3) -0.0842(3) 0.028(2) 1.000 . Uani d
C(13*) 0.6142(3) 0.1033(3) -0.0085(3) 0.040(2) 1.000 . Uani d
C(3*) 0.6337(3) 0.5638(3) 0.1906(3) 0.027(2) 1.000 . Uani d
C(16*) 0.6563(3) 0.5390(3) 0.0796(3) 0.029(2) 1.000 . Uani d
C(5*) 0.5986(3) 0.4824(3) 0.2743(3) 0.028(2) 1.000 . Uani d
C(17*) 0.5812(3) 0.3646(3) 0.2592(3) 0.027(2) 1.000 . Uani d
C(9*) 0.7599(3) 0.5319(3) -0.0957(3) 0.022(2) 1.000 . Uani d
C(11*) 0.8608(3) 0.5379(3) -0.0503(3) 0.023(2) 1.000 . Uani d
C(3*) 0.9302(3) 0.3663(3) 0.1906(3) 0.027(2) 1.000 . Uani d
C(16*) 0.8827(3) 0.3437(3) 0.0796(3) 0.029(2) 1.000 . Uani d
C(5*) 0.8837(3) 0.4014(3) 0.2743(3) 0.028(2) 1.000 . Uani d
C(17*) 0.7834(3) 0.4188(3) 0.2592(3) 0.027(2) 1.000 . Uani d
C(7*) 0.7536(3) 0.1282(3) -0.1239(3) 0.032(2) 1.000 . Uani d
H(3*) 0.8294 0.2197 -0.1570 0.040 1.000 . Uiso c
H(18*) 0.8121 0.3281 -0.1481 0.040 1.000 . Uiso c
H(19*) 0.7967 0.3389 -0.0780 0.040 1.000 . Uiso c
H(23*) 0.8608 0.3327 -0.0933 0.040 1.000 . Uiso c
H(4*) 0.6713 0.0506 -0.0800 0.035 1.000 . Uiso c
H(14*) 0.6074 0.1375 0.0126 0.048 1.000 . Uiso c
H(15*) 0.5750 0.0762 -0.0347 0.048 1.000 . Uiso c
H(16*) 0.6193 0.0759 0.0221 0.048 1.000 . Uiso c
C(4*) 0.6154(3) 0.5473(3) 0.2539(3) 0.030(2) 1.000 . Uani d
H(1*) 0.6443 0.6081 0.1755 0.033 1.000 . Uiso c
H(5*) 0.7011 0.5788 0.0779 0.034 1.000 . Uiso c
H(6*) 0.6566 0.5030 0.0565 0.034 1.000 . Uiso c
H(7*) 0.6245 0.5498 0.0608 0.034 1.000 . Uiso c
H(2*) 0.5857 0.4702 0.3179 0.034 1.000 . Uiso c
H(8*) 0.5356 0.3433 0.2735 0.032 1.000 . Uiso c
H(9*) 0.5860 0.3385 0.2261 0.032 1.000 . Uiso c
H(10*) 0.6108 0.3691 0.2938 0.032 1.000 . Uiso c
C(8*) 0.8009(3) 0.5914(3) -0.1294(3) 0.034(2) 1.000 . Uani d
C(14*) 0.6827(3) 0.4970(3) -0.1047(3) 0.036(2) 1.000 . Uani d
C(12*) 0.9006(3) 0.5979(3) -0.0842(3) 0.028(2) 1.000 . Uani d
C(13*) 0.8967(3) 0.5109(3) -0.0085(3) 0.040(2) 1.000 . Uani d
C(4*) 0.9319(3) 0.3846(3) 0.2539(3) 0.030(2) 1.000 . Uani d
H(1*) 0.9638 0.3557 0.1755 0.033 1.000 . Uiso c
H(5*) 0.8776 0.2989 0.0779 0.034 1.000 . Uiso c
H(6*) 0.8463 0.3434 0.0565 0.034 1.000 . Uiso c
H(7*) 0.9253 0.3755 0.0608 0.034 1.000 . Uiso c
H(2*) 0.8845 0.4143 0.3179 0.034 1.000 . Uiso c
H(8*) 0.8077 0.4644 0.2735 0.032 1.000 . Uiso c
H(9*) 0.7525 0.4140 0.2261 0.032 1.000 . Uiso c
H(10*) 0.7583 0.3892 0.2938 0.032 1.000 . Uiso c
C(15*) 0.7732(3) 0.0832(3) -0.1623(4) 0.056(2) 1.000 . Uani d
C(18*) 0.6114(3) 0.5977(3) 0.2990(3) 0.051(2) 1.000 . Uani d
C(7*) 0.8718(3) 0.6255(3) -0.1239(3) 0.032(2) 1.000 . Uani d
H(3*) 0.7803 0.6097 -0.1570 0.040 1.000 . Uiso c
H(18*) 0.6719 0.4841 -0.1481 0.040 1.000 . Uiso c
H(19*) 0.6611 0.4578 -0.0780 0.040 1.000 . Uiso c
H(23*) 0.6673 0.5281 -0.0933 0.040 1.000 . Uiso c
H(4*) 0.9494 0.6207 -0.0800 0.035 1.000 . Uiso c
H(14*) 0.8625 0.4698 0.0126 0.048 1.000 . Uiso c
H(15*) 0.9238 0.4988 -0.0347 0.048 1.000 . Uiso c
H(16*) 0.9241 0.5433 0.0221 0.048 1.000 . Uiso c
C(18*) 0.9863(3) 0.3886(3) 0.2990(3) 0.051(2) 1.000 . Uani d
H(20*) 0.7824 0.0560 -0.1345 0.067 1.000 . Uiso c
H(21*) 0.7366 0.0552 -0.1904 0.067 1.000 . Uiso c
H(22*) 0.8131 0.1121 -0.1872 0.067 1.000 . Uiso c
H(11*) 0.6432 0.6080 0.3336 0.059 1.000 . Uiso c
H(12*) 0.6240 0.6393 0.2766 0.059 1.000 . Uiso c
H(13*) 0.5668 0.5794 0.3156 0.059 1.000 . Uiso c
C(15*) 0.9168(3) 0.6900(3) -0.1623(4) 0.056(2) 1.000 . Uani d
H(11*) 0.9648 0.3568 0.3336 0.059 1.000 . Uiso c
H(12*) 1.0153 0.3760 0.2766 0.059 1.000 . Uiso c
H(13*) 1.0126 0.4332 0.3156 0.059 1.000 . Uiso c
H(20*) 0.9440 0.7264 -0.1345 0.067 1.000 . Uiso c
H(21*) 0.9448 0.6815 -0.1904 0.067 1.000 . Uiso c
H(22*) 0.8879 0.7010 -0.1872 0.067 1.000 . Uiso c

loop_
_atom_site_aniso_label
_atom_site_aniso_U_11
_atom_site_aniso_U_22
_atom_site_aniso_U_33
_atom_site_aniso_U_12
_atom_site_aniso_U_13
_atom_site_aniso_U_23
Ga(1) 0.0235(4) 0.0205(3) 0.0133(3) 0.0015(3) 0.0015(3) -0.0004(3)
Ga(2) 0.0445(4) 0.0241(4) 0.0597(6) 0.0228(3) -0.0375(4) -0.0193(3)
O(1) 0.018(2) 0.017(2) 0.011(2) 0.009(2) -0.002(1) -0.001(1)
O(2) 0.018(2) 0.0176 0.015(4) 0.0088 0.0000 0.0000
O(9) 0.030(2) 0.019(2) 0.019(2) 0.006(2) -0.002(2) -0.003(2)
O(10) 0.026(3) 0.0262 0.085(7) 0.0131 0.0000 0.0000
O(11) 0.15(1) 0.005(6) 0.10(1) 0.023(8) -0.11(1) 0.018(7)
C(1) 0.019(3) 0.018(3) 0.016(3) 0.010(2) 0.005(2) 0.001(2)
C(2) 0.020(3) 0.019(3) 0.018(3) 0.010(3) 0.001(2) -0.002(2)
C(3) 0.020(3) 0.024(3) 0.032(4) 0.008(3) 0.003(3) 0.000(3)
C(4) 0.033(4) 0.023(3) 0.027(4) 0.009(3) 0.009(3) 0.003(3)
C(5) 0.041(4) 0.028(3) 0.013(3) 0.015(3) 0.002(3) 0.003(3)
C(6) 0.025(3) 0.019(3) 0.015(3) 0.010(3) 0.002(2) 0.000(2)
C(7) 0.020(3) 0.023(3) 0.038(4) 0.000(3) -0.009(3) 0.011(3)
C(8) 0.039(4) 0.018(3) 0.033(4) 0.004(3) -0.017(3) -0.001(3)
C(9) 0.026(3) 0.020(3) 0.021(3) 0.012(3) -0.006(2) 0.003(2)
C(10) 0.020(3) 0.023(3) 0.013(3) 0.009(2) -0.001(2) 0.000(2)
C(11) 0.024(3) 0.025(3) 0.020(3) 0.011(3) 0.004(3) 0.004(2)
C(12) 0.022(3) 0.032(3) 0.031(4) 0.015(3) 0.002(3) 0.010(3)
C(13) 0.048(4) 0.053(4) 0.038(4) 0.039(4) -0.010(3) -0.014(3)
C(14) 0.049(4) 0.035(4) 0.026(4) 0.023(3) -0.015(3) -0.015(3)
C(15) 0.043(4) 0.037(4) 0.076(6) 0.012(3) -0.029(4) 0.004(4)
C(16) 0.023(3) 0.028(3) 0.026(4) 0.005(3) -0.003(3) 0.002(3)
C(17) 0.029(3) 0.027(3) 0.017(3) 0.008(3) -0.004(3) 0.001(3)
C(18) 0.051(4) 0.042(4) 0.037(5) 0.006(4) 0.019(3) 0.015(3)
C(19) 0.039(7) 0.037(7) 0.022(7) 0.036(6) 0.008(5) 0.020(5)
C(20) 0.060(8) 0.046(9) 0.018(8) 0.026(7) 0.025(6) 0.021(6)
C(22) 0.043(8) 0.034(8) 0.10(1) 0.027(7) 0.014(8) 0.021(8)
Ga(2*) 0.0241(4) 0.0231(4) 0.0597(6) 0.0014(3) 0.0193(4) -0.0182(3)
O(9*) 0.019(2) 0.037(2) 0.019(2) 0.013(2) 0.003(2) 0.001(2)
Ga(1*) 0.0409(4) 0.0235(3) 0.0133(3) 0.0220(3) -0.0019(3) -0.0015(3)
O(1*) 0.017(2) 0.018(2) 0.011(2) 0.009(2) 0.002(1) 0.002(1)
Ga(1*) 0.0205(4) 0.0409(3) 0.0133(3) 0.0190(3) 0.0004(3) 0.0019(3)
O(11*) 0.15(1) 0.005(6) 0.10(1) 0.023(8) -0.11(1) 0.018(7)
C(20*) 0.060(8) 0.046(9) 0.018(8) 0.026(7) 0.025(6) 0.021(6)
O(1*) 0.017(2) 0.017(2) 0.011(2) 0.008(2) 0.001(1) -0.002(1)
C(10*) 0.023(3) 0.025(3) 0.013(3) 0.014(2) 0.000(2) -0.001(2)
C(1*) 0.017(3) 0.019(3) 0.016(3) 0.009(2) -0.004(2) -0.005(2)
Ga(2*) 0.0231(4) 0.0445(4) 0.0597(6) 0.0217(3) 0.0182(4) 0.0375(3)
O(9*) 0.037(2) 0.030(2) 0.019(2) 0.024(2) -0.001(2) 0.002(2)
C(1*) 0.018(3) 0.017(3) 0.016(3) 0.008(2) -0.001(2) 0.004(2)
C(19*) 0.039(7) 0.037(7) 0.022(7) 0.036(6) 0.008(5) 0.020(5)
C(22*) 0.043(8) 0.034(8) 0.10(1) 0.027(7) 0.014(8) 0.021(8)
C(9*) 0.020(3) 0.023(3) 0.021(3) 0.008(3) -0.003(2) -0.009(2)
C(11*) 0.025(3) 0.027(3) 0.020(3) 0.014(3) -0.004(3) 0.000(2)
C(2*) 0.020(3) 0.020(3) 0.018(3) 0.011(3) -0.003(2) -0.001(2)
C(6*) 0.024(3) 0.025(3) 0.015(3) 0.015(3) -0.002(2) -0.002(2)
C(10*) 0.025(3) 0.020(3) 0.013(3) 0.011(2) 0.001(2) 0.001(2)
C(2*) 0.019(3) 0.020(3) 0.018(3) 0.009(3) 0.002(2) 0.003(2)
C(6*) 0.019(3) 0.024(3) 0.015(3) 0.009(3) 0.000(2) 0.002(2)
C(8*) 0.018(4) 0.047(3) 0.033(4) 0.013(3) 0.001(3) -0.016(3)
C(14*) 0.035(4) 0.038(4) 0.026(4) 0.012(3) 0.015(3) 0.001(3)
C(12*) 0.032(3) 0.023(3) 0.031(4) 0.016(3) -0.010(3) -0.008(3)
C(13*) 0.053(4) 0.023(4) 0.038(4) 0.014(4) 0.014(3) 0.004(3)
C(3*) 0.028(3) 0.020(3) 0.032(4) 0.012(3) -0.004(3) -0.003(3)
C(16*) 0.040(3) 0.023(3) 0.026(4) 0.017(3) 0.005(3) 0.003(3)
C(5*) 0.038(4) 0.041(3) 0.013(3) 0.026(3) 0.000(3) -0.002(3)
C(17*) 0.041(3) 0.029(3) 0.017(3) 0.021(3) 0.005(3) 0.004(3)
C(9*) 0.023(3) 0.026(3) 0.021(3) 0.015(3) 0.009(2) 0.006(2)
C(11*) 0.027(3) 0.024(3) 0.020(3) 0.013(3) 0.000(3) -0.004(2)
C(3*) 0.024(3) 0.028(3) 0.032(4) 0.016(3) 0.000(3) 0.004(3)
C(16*) 0.028(3) 0.040(3) 0.026(4) 0.022(3) -0.002(3) -0.005(3)
C(5*) 0.028(4) 0.038(3) 0.013(3) 0.013(3) -0.003(3) 0.000(3)
C(17*) 0.027(3) 0.041(3) 0.017(3) 0.020(3) -0.001(3) -0.005(3)
C(7*) 0.023(3) 0.042(3) 0.038(4) 0.022(3) -0.011(3) -0.020(3)
C(4*) 0.037(4) 0.033(3) 0.027(4) 0.024(3) -0.006(3) -0.009(3)
C(8*) 0.047(4) 0.039(3) 0.033(4) 0.034(3) 0.016(3) 0.017(3)
C(14*) 0.038(4) 0.049(4) 0.026(4) 0.026(3) -0.001(3) 0.015(3)
C(12*) 0.023(3) 0.022(3) 0.031(4) 0.007(3) 0.008(3) -0.002(3)
C(13*) 0.023(4) 0.048(4) 0.038(4) 0.009(4) -0.004(3) 0.010(3)
C(4*) 0.023(4) 0.037(3) 0.027(4) 0.013(3) -0.003(3) 0.006(3)
C(15*) 0.037(4) 0.057(4) 0.076(6) 0.025(3) -0.004(4) -0.034(4)
C(18*) 0.081(4) 0.051(4) 0.037(5) 0.045(4) -0.004(3) -0.019(3)
C(7*) 0.042(3) 0.020(3) 0.038(4) 0.020(3) 0.020(3) 0.009(3)
C(18*) 0.042(4) 0.081(4) 0.037(5) 0.036(4) -0.015(3) 0.004(3)
C(15*) 0.057(4) 0.043(4) 0.076(6) 0.031(3) 0.034(4) 0.029(4)

loop_
_atom_type_symbol
_atom_type_oxidation_number
_atom_type_number_in_cell
_atom_type_scat_dispersion_real
_atom_type_scat_dispersion_imag
_atom_type_scat_source
Ga 0 36 0.163 1.609
;International Tables for Crystallography
(1992, Vol. C, Tables 4.2.6.8 and 6.1.1.1)
;
O 0 54 0.008 0.006
;International Tables for Crystallography
(1992, Vol. C, Tables 4.2.6.8 and 6.1.1.1)
;
C 0 240 0.002 0.002
;International Tables for Crystallography
(1992, Vol. C, Tables 4.2.6.8 and 6.1.1.1)
;
H 0 468 0.000 0.000
;International Tables for Crystallography
(1992, Vol. C, Table 6.1.1.2)
;

loop_
_geom_angle_atom_site_label_1
_geom_angle_atom_site_label_2
_geom_angle_atom_site_label_3
_geom_angle
_geom_angle_site_symmetry_1
_geom_angle_site_symmetry_3
_geom_angle_publ_flag
GA2 GA1 O1 37.78(9) 2_655 . yes
GA2 GA1 O2 91.8(2) 2_655 . yes
GA2 GA1 O9 48.6(1) 2_655 2_655 yes
GA2 GA1 C1 142.9(1) 2_655 . yes
O1 GA1 O2 105.1(2) . . yes
O1 GA1 O9 85.2(1) . 2_655 yes
O1 GA1 C1 127.1(2) . . yes
O2 GA1 O9 86.8(1) . 2_655 yes
O2 GA1 C1 123.2(2) . . yes
O9 GA1 C1 115.4(2) 2_655 . yes
GA1 GA2 O1 88.9(1) 3_665 . yes
GA1 GA2 O1 38.0(1) 3_665 3_665 yes
GA1 GA2 O9 42.45(9) 3_665 . yes
GA1 GA2 C10 131.5(2) 3_665 . yes
O1 GA2 O1 105.3(2) . 3_665 yes
O1 GA2 O9 82.2(1) . . yes
O1 GA2 C10 127.3(2) . . yes
O1 GA2 O9 79.5(1) 3_665 . yes
O1 GA2 C10 127.4(2) 3_665 . yes
O9 GA2 C10 104.9(2) . . yes
GA1 O1 GA2 116.3(2) . . yes
GA1 O1 GA2 104.2(1) . 2_655 yes
GA2 O1 GA2 113.6(2) . 2_655 yes
GA1 O2 GA1 111.0(2) . 2_655 yes
GA1 O2 GA1 111.0(2) . 3_665 yes
GA1 O2 GA1 111.0(2) 2_655 3_665 yes
GA1 O9 GA2 89.0(1) 3_665 . yes
O11 O11 C19 88(2) 10_655 . yes
O11 O11 C20 36(1) 10_655 . yes
O11 O11 C20 97(1) 10_655 10_655 yes
O11 O11 C22 136(3) 10_655 . yes
C19 O11 C20 53(1) . . yes
C19 O11 C20 174(2) . 10_655 yes
C19 O11 C22 53(1) . . yes
C20 O11 C20 133(1) . 10_655 yes
C20 O11 C22 103(2) . . yes
C20 O11 C22 121(2) 10_655 . yes
GA1 C1 C2 121.3(4) . . yes
GA1 C1 C6 119.5(4) . . yes
C2 C1 C6 119.1(5) . . yes
C1 C2 C3 119.2(5) . . yes
C1 C2 C16 121.7(5) . . yes
C3 C2 C16 119.0(5) . . yes
C2 C3 C4 122.1(5) . . yes
C2 C3 H1 119.0 . . no
C4 C3 H1 119.0 . . no
C3 C4 C5 117.9(5) . . yes
C3 C4 C18 121.0(5) . . yes
C5 C4 C18 121.0(6) . . yes
C4 C5 C6 122.1(5) . . yes
C4 C5 H2 118.8 . . no
C6 C5 H2 119.1 . . no
C1 C6 C5 119.4(5) . . yes
C1 C6 C17 121.7(5) . . yes
C5 C6 C17 118.9(5) . . yes
C8 C7 C12 118.2(5) . . yes
C8 C7 C15 121.1(6) . . yes
C12 C7 C15 120.7(6) . . yes
C7 C8 C9 121.3(5) . . yes
C7 C8 H3 119.0 . . no
C9 C8 H3 119.6 . . no
C8 C9 C10 120.5(5) . . yes
C8 C9 C14 118.5(5) . . yes
C10 C9 C14 121.0(5) . . yes
GA2 C10 C9 120.3(4) . . yes
GA2 C10 C11 121.5(4) . . yes
C9 C10 C11 118.2(5) . . yes
C10 C11 C12 119.9(5) . . yes
C10 C11 C13 121.8(5) . . yes
C12 C11 C13 118.3(5) . . yes
C7 C12 C11 121.9(5) . . yes
C7 C12 H4 119.2 . . no
C11 C12 H4 118.9 . . no
C11 C13 H14 108.5 . . no
C11 C13 H15 109.4 . . no
C11 C13 H16 110.9 . . no
H14 C13 H15 107.9 . . no
H14 C13 H16 109.5 . . no
H15 C13 H16 110.5 . . no
C9 C14 H18 109.1 . . no
C9 C14 H19 109.3 . . no
C9 C14 H23 109.3 . . no
H18 C14 H19 110.2 . . no
H18 C14 H23 109.6 . . no
H19 C14 H23 109.4 . . no
C7 C15 H20 109.9 . . no
C7 C15 H21 109.0 . . no
C7 C15 H22 108.8 . . no
H20 C15 H21 110.4 . . no
H20 C15 H22 109.9 . . no
H21 C15 H22 108.9 . . no
C2 C16 H5 109.3 . . no
C2 C16 H6 109.6 . . no
C2 C16 H7 110.1 . . no
H5 C16 H6 109.0 . . no
H5 C16 H7 108.9 . . no
H6 C16 H7 109.9 . . no
C6 C17 H8 109.2 . . no
C6 C17 H9 108.9 . . no
C6 C17 H10 109.2 . . no
H8 C17 H9 110.4 . . no
H8 C17 H10 109.9 . . no
H9 C17 H10 109.2 . . no
C4 C18 H11 109.5 . . no
C4 C18 H12 109.5 . . no
C4 C18 H13 110.6 . . no
H11 C18 H12 108.1 . . no
H11 C18 H13 109.3 . . no
H12 C18 H13 109.9 . . no
O11 C19 C20 64.3(8) . . yes
O11 C19 C22 42.7(9) . . yes
C20 C19 C22 105(1) . . yes
O11 C20 O11 47(1) . 10_655 yes
O11 C20 C19 62.9(7) . . yes
O11 C20 C19 110(2) 10_655 . yes
O11 C22 C19 85(2) . . yes

loop_
_geom_bond_atom_site_label_1
_geom_bond_atom_site_label_2
_geom_bond_distance
_geom_bond_site_symmetry_2
_geom_bond_publ_flag
GA1 GA2 2.9599(9) 2_655 yes
GA1 O1 1.881(3) . yes
GA1 O2 1.879(2) . yes
GA1 O9 1.998(3) 2_655 yes
GA1 C1 1.938(5) . yes
GA2 O1 1.860(3) . yes
GA2 O1 1.870(3) 3_665 yes
GA2 O9 2.219(4) . yes
GA2 C10 1.944(5) . yes
O11 O11 1.30(4) 10_655 yes
O11 C19 1.73(2) . yes
O11 C20 1.75(3) . yes
O11 C20 1.03(2) 10_655 yes
O11 C22 1.18(2) . yes
C1 C2 1.404(7) . yes
C1 C6 1.399(7) . yes
C2 C3 1.400(7) . yes
C2 C16 1.497(7) . yes
C3 C4 1.378(8) . yes
C3 H1 0.95 . no
C4 C5 1.381(8) . yes
C4 C18 1.512(8) . yes
C5 C6 1.395(7) . yes
C5 H2 0.95 . no
C6 C17 1.507(7) . yes
C7 C8 1.389(8) . yes
C7 C12 1.375(8) . yes
C7 C15 1.519(8) . yes
C8 C9 1.381(7) . yes
C8 H3 0.95 . no
C9 C10 1.398(7) . yes
C9 C14 1.521(7) . yes
C10 C11 1.404(7) . yes
C11 C12 1.387(7) . yes
C11 C13 1.508(8) . yes
C12 H4 0.96 . no
C13 H14 0.96 . no
C13 H15 0.95 . no
C13 H16 0.93 . no
C14 H18 0.94 . no
C14 H19 0.95 . no
C14 H23 0.95 . no
C15 H20 0.94 . no
C15 H21 0.95 . no
C15 H22 0.96 . no
C16 H5 0.96 . no
C16 H6 0.95 . no
C16 H7 0.95 . no
C17 H8 0.94 . no
C17 H9 0.95 . no
C17 H10 0.95 . no
C18 H11 0.96 . no
C18 H12 0.95 . no
C18 H13 0.94 . no
C19 C20 1.55(2) . yes
C19 C22 1.38(2) . yes

loop_
_geom_contact_atom_site_label_1
_geom_contact_atom_site_label_2
_geom_contact_distance
_geom_contact_site_symmetry_2
_geom_contact_publ_flag
GA2 O10 2.390(6) . no
O1 O10 2.779(7) . no
O9 C19 2.70(1) 3_665 no
O10 C10 3.474(5) . no
O10 C10 3.474(5) 2_655 no
O10 C10 3.474(5) 3_665 no
O10 C14 3.558(6) . no
O10 C14 3.558(6) 2_655 no
O10 C14 3.558(6) 3_665 no
C4 C8 3.564(8) 9 no
C8 C14 3.544(8) 17_554 no
